data_7220824
loop_
_publ_author_name
'Ding, Bin'
'Wang, You You'
'Liu, Shi Xin'
'Wu, Xiang Xia'
'Zhu, Zhao Zhou'
'Huo, Jian Zhong'
'Liu, Yuan Yuan'

_publ_section_title
;
 A series of multi-dimensional metal--organic frameworks with
 trans-4,4&#x2032;-azo-1,2,4-triazole: polymorphism, guest induced
 single-crystal-to-single-crystal transformation and solvatochromism
;
_journal_issue 29
_journal_name_full CrystEngComm
_journal_page_first 5396
_journal_paper_doi 10.1039/C5CE00724K
_journal_volume 17
_journal_year 2015
_chemical_formula_sum 'C4 H21.5 Cu2 N8 O13.75 S'
_chemical_formula_weight 560.93
_chemical_name_systematic
; 
 ? 
;
_space_group_IT_number 7
_symmetry_cell_setting monoclinic
_symmetry_space_group_name_Hall 'P -2yc'
_symmetry_space_group_name_H-M 'P 1 c 1'
_atom_sites_solution_hydrogens geom
_atom_sites_solution_primary direct
_atom_sites_solution_secondary difmap
_audit_creation_method SHELXL-97
_audit_update_record
;
2015-05-29 deposited with the CCDC.
2015-06-01 downloaded from the CCDC.
;
_cell_angle_alpha 90.00
_cell_angle_beta 96.213(4)
_cell_angle_gamma 90.00
_cell_formula_units_Z 2
_cell_length_a 6.9597(11)
_cell_length_b 6.8943(11)
_cell_length_c 18.317(3)
_cell_measurement_reflns_used 2137
_cell_measurement_temperature 173(2)
_cell_measurement_theta_max 28.30
_cell_measurement_theta_min 2.94
_cell_volume 873.7(2)
_computing_cell_refinement 'Bruker SMART'
_computing_data_collection 'Bruker SMART'
_computing_data_reduction 'Bruker SAINT'
_computing_molecular_graphics 'Bruker SHELXTL'
_computing_publication_material 'Bruker SHELXTL'
_computing_structure_refinement 'SHELXL-97 (Sheldrick, 1997)'
_computing_structure_solution 'SHELXS-97 (Sheldrick, 1990)'
_diffrn_ambient_temperature 173(2)
_diffrn_measured_fraction_theta_full 1.000
_diffrn_measured_fraction_theta_max 1.000
_diffrn_measurement_device_type 'CCD area detector'
_diffrn_measurement_method 'phi and omega scans'
_diffrn_radiation_monochromator graphite
_diffrn_radiation_source 'fine-focus sealed tube'
_diffrn_radiation_type MoK\a
_diffrn_radiation_wavelength 0.71073
_diffrn_reflns_av_R_equivalents 0.0501
_diffrn_reflns_av_sigmaI/netI 0.0596
_diffrn_reflns_limit_h_max 4
_diffrn_reflns_limit_h_min -8
_diffrn_reflns_limit_k_max 8
_diffrn_reflns_limit_k_min -8
_diffrn_reflns_limit_l_max 21
_diffrn_reflns_limit_l_min -20
_diffrn_reflns_number 4820
_diffrn_reflns_theta_full 25.00
_diffrn_reflns_theta_max 25.00
_diffrn_reflns_theta_min 2.24
_exptl_absorpt_coefficient_mu 2.645
_exptl_absorpt_correction_T_max 0.8163
_exptl_absorpt_correction_T_min 0.7779
_exptl_absorpt_correction_type multi-scan
_exptl_absorpt_process_details SADABS
_exptl_crystal_colour BLUE
_exptl_crystal_density_diffrn 2.132
_exptl_crystal_density_meas ?
_exptl_crystal_density_method 'not measured'
_exptl_crystal_description BLOCK
_exptl_crystal_F_000 571
_exptl_crystal_size_max 0.10
_exptl_crystal_size_mid 0.09
_exptl_crystal_size_min 0.08
_refine_diff_density_max 0.522
_refine_diff_density_min -0.449
_refine_diff_density_rms 0.096
_refine_ls_abs_structure_details 'Flack H D (1983), Acta Cryst. A39, 876-881'
_refine_ls_abs_structure_Flack 0.90(3)
_refine_ls_extinction_method none
_refine_ls_goodness_of_fit_ref 1.048
_refine_ls_hydrogen_treatment constr
_refine_ls_matrix_type full
_refine_ls_number_parameters 263
_refine_ls_number_reflns 2168
_refine_ls_number_restraints 38
_refine_ls_restrained_S_all 1.056
_refine_ls_R_factor_all 0.0370
_refine_ls_R_factor_gt 0.0304
_refine_ls_shift/su_max 0.001
_refine_ls_shift/su_mean 0.000
_refine_ls_structure_factor_coef Fsqd
_refine_ls_weighting_details 'calc w=1/[\s^2^(Fo^2^)+(0.0315P)^2^+0.0000P] where P=(Fo^2^+2Fc^2^)/3'
_refine_ls_weighting_scheme calc
_refine_ls_wR_factor_gt 0.0698
_refine_ls_wR_factor_ref 0.0734
_reflns_number_gt 1967
_reflns_number_total 2168
_reflns_threshold_expression >2sigma(I)
_cod_data_source_file c5ce00724k2.cif
_cod_data_source_block 8
_cod_depositor_comments
;
The following automatic conversions were performed:

'_symmetry_cell_setting' value 'Monoclinic' changed to 'monoclinic'
according to
/usr/data/users/saulius/crontab/automatic-downloads/rss-feeds/RSC/lib/dictionaries/cif_core.dic
dictionary named 'cif_core.dic' version 2.4.2 from 2011-04-26.

'_exptl_absorpt_correction_type' value 'MULTI-SCAN' changed to
'multi-scan' according to
/usr/data/users/saulius/crontab/automatic-downloads/rss-feeds/RSC/lib/dictionaries/cif_core.dic
dictionary named 'cif_core.dic' version 2.4.2 from 2011-04-26.

'_exptl_crystal_density_meas' value 'NONE' was changed to '?' - the
value is perceived as not measured.

Automatic conversion script
Id: cif_fix_values 3271 2015-04-21 07:52:19Z andrius 

 Adding full bibliography for 7220823--7220832.cif.
;
_cod_original_sg_symbol_H-M Pc
_cod_original_formula_sum 'C4 H21.50 Cu2 N8 O13.75 S'
_cod_database_code 7220824

loop_
_symmetry_equiv_pos_as_xyz
'x, y, z'
'x, -y, z+1/2'

loop_
_atom_site_label
_atom_site_type_symbol
_atom_site_fract_x
_atom_site_fract_y
_atom_site_fract_z
_atom_site_U_iso_or_equiv
_atom_site_adp_type
_atom_site_occupancy
_atom_site_symmetry_multiplicity
_atom_site_calc_flag
_atom_site_refinement_flags
Cu1 Cu 0.00411(6) 1.04749(8) 0.27074(3) 0.00590(19) Uani 1 1 d .
Cu2 Cu 0.01651(6) 0.54676(8) 0.26537(3) 0.0066(2) Uani 1 1 d .
S1 S -0.0167(2) 0.79750(16) 0.50896(9) 0.0100(3) Uani 1 1 d .
O1 O -0.1139(5) 0.9855(5) 0.4930(2) 0.0148(9) Uani 1 1 d .
O2 O -0.1578(5) 0.6379(5) 0.4905(2) 0.0155(9) Uani 1 1 d .
O3 O 0.0565(6) 0.7839(5) 0.5869(2) 0.0182(10) Uani 1 1 d .
O4 O 0.1445(5) 0.7767(5) 0.4637(2) 0.0157(9) Uani 1 1 d .
O5 O 0.7728(6) 0.4996(6) 0.3507(3) 0.0131(10) Uani 1 1 d .
H5A H 0.6668 0.5553 0.3358 0.020 Uiso 1 1 d R
H5B H 0.8188 0.5561 0.3900 0.020 Uiso 1 1 d R
O6 O 0.2579(6) 0.6071(6) 0.1791(3) 0.0131(10) Uani 1 1 d .
H6A H 0.2268 0.5829 0.1339 0.020 Uiso 1 1 d R
H6B H 0.3279 0.5137 0.1968 0.020 Uiso 1 1 d R
O7 O 0.0898(5) 0.7972(5) 0.3103(2) 0.0062(9) Uani 1 1 d .
H7 H 0.0844 0.7970 0.3564 0.009 Uiso 1 1 d R
O8 O -0.2457(6) 1.0961(6) 0.3524(3) 0.0142(11) Uani 1 1 d .
H8A H -0.1846 1.0822 0.3949 0.021 Uiso 1 1 d R
H8B H -0.2722 1.2159 0.3469 0.021 Uiso 1 1 d R
O9 O 0.2795(6) 1.0096(6) 0.1889(3) 0.0111(10) Uani 1 1 d .
H9A H 0.2854 0.8888 0.1802 0.017 Uiso 1 1 d R
H9B H 0.2322 1.0645 0.1494 0.017 Uiso 1 1 d R
O10 O -0.0707(6) 1.2961(5) 0.2240(2) 0.0095(10) Uani 1 1 d .
H10 H -0.0397 1.2754 0.1810 0.014 Uiso 1 1 d R
O11 O 0.5055(6) 0.7897(5) 0.3204(3) 0.0226(11) Uani 1 1 d .
H11A H 0.3845 0.8091 0.3120 0.034 Uiso 1 1 d R
H11B H 0.5597 0.8999 0.3261 0.034 Uiso 1 1 d R
O12 O 0.5160(7) 0.3253(5) 0.2268(3) 0.0320(13) Uani 1 1 d U
H12A H 0.6386 0.3172 0.2300 0.048 Uiso 1 1 d R
H12B H 0.4706 0.2365 0.1976 0.048 Uiso 1 1 d R
O13 O 0.5079(9) 0.7131(7) 0.5583(4) 0.0240(14) Uani 0.75 1 d P
H13A H 0.4223 0.7902 0.5385 0.036 Uiso 0.75 1 d PR
H13B H 0.6087 0.7281 0.5365 0.036 Uiso 0.75 1 d PR
O14 O 0.0866(6) 0.3222(5) 0.5370(2) 0.0181(10) Uani 1 1 d .
H14A H 0.0230 0.4210 0.5204 0.027 Uiso 1 1 d R
H14B H 0.0245 0.2223 0.5207 0.027 Uiso 1 1 d R
N1 N 0.3868(7) 0.3027(6) 0.4343(3) 0.0059(11) Uani 1 1 d U
N2 N 0.1808(7) 0.1978(6) 0.3465(3) 0.0081(11) Uani 1 1 d .
N3 N 0.1997(7) 0.3984(7) 0.3384(3) 0.0097(12) Uani 1 1 d .
N4 N 0.5121(7) 0.3232(7) 0.4980(3) 0.0127(13) Uani 1 1 d .
N5 N 0.5225(7) 0.1709(7) 0.5334(3) 0.0084(11) Uani 1 1 d U
N6 N 0.6453(7) 0.1961(6) 0.5977(3) 0.0084(11) Uani 1 1 d .
N7 N 0.8284(7) 0.1015(6) 0.6936(3) 0.0057(10) Uani 1 1 d U
N8 N 0.8363(7) 0.3024(6) 0.6903(3) 0.0084(11) Uani 1 1 d U
C1 C 0.3273(9) 0.4568(8) 0.3927(4) 0.0106(15) Uani 1 1 d .
H1 H 0.3691 0.5838 0.4009 0.013 Uiso 1 1 calc R
C2 C 0.2910(8) 0.1402(9) 0.4041(4) 0.0093(14) Uani 1 1 d .
H2 H 0.3033 0.0139 0.4218 0.011 Uiso 1 1 calc R
C3 C 0.7146(9) 0.0403(8) 0.6386(4) 0.0102(15) Uani 1 1 d .
H3 H 0.6843 -0.0889 0.6282 0.012 Uiso 1 1 calc R
C4 C 0.7247(9) 0.3569(9) 0.6314(4) 0.0106(14) Uani 1 1 d .
H4 H 0.7038 0.4840 0.6155 0.013 Uiso 1 1 calc R

loop_
_atom_site_aniso_label
_atom_site_aniso_U_11
_atom_site_aniso_U_22
_atom_site_aniso_U_33
_atom_site_aniso_U_23
_atom_site_aniso_U_13
_atom_site_aniso_U_12
Cu1 0.0059(3) 0.0035(3) 0.0080(4) -0.0005(4) -0.0008(3) 0.0000(3)
Cu2 0.0068(3) 0.0028(3) 0.0096(5) -0.0005(4) -0.0023(3) 0.0003(3)
S1 0.0097(6) 0.0089(7) 0.0119(8) -0.0007(7) 0.0023(5) -0.0007(5)
O1 0.0194(18) 0.0054(16) 0.020(2) 0.0027(17) 0.0029(17) 0.0044(15)
O2 0.0141(19) 0.0103(17) 0.022(2) -0.0023(18) 0.0015(17) -0.0063(15)
O3 0.024(2) 0.015(2) 0.016(3) -0.0013(17) -0.0006(18) -0.0037(15)
O4 0.020(2) 0.0154(19) 0.012(2) -0.0007(17) 0.0047(17) 0.0025(15)
O5 0.010(2) 0.0087(19) 0.020(3) 0.001(2) -0.0003(19) 0.0011(16)
O6 0.014(2) 0.009(2) 0.016(3) -0.003(2) -0.0019(19) 0.0032(19)
O7 0.007(2) 0.0048(19) 0.007(2) -0.0017(18) 0.0011(18) 0.0007(15)
O8 0.014(2) 0.013(2) 0.016(3) -0.005(2) 0.0009(19) -0.0012(18)
O9 0.012(2) 0.0109(19) 0.010(3) 0.002(2) 0.0018(19) 0.0012(17)
O10 0.013(2) 0.008(2) 0.008(2) -0.0026(19) 0.0036(19) -0.0001(16)
O11 0.0040(19) 0.013(2) 0.049(3) 0.010(2) -0.0044(19) -0.0031(15)
O12 0.019(2) 0.0135(19) 0.061(3) -0.002(2) -0.006(2) -0.0007(16)
O13 0.025(3) 0.018(3) 0.028(4) 0.005(2) 0.001(3) 0.001(2)
O14 0.024(2) 0.0120(18) 0.018(3) -0.0008(17) 0.002(2) -0.0021(15)
N1 0.0044(16) 0.0057(17) 0.0071(18) -0.0021(15) -0.0014(14) -0.0021(14)
N2 0.006(2) 0.009(2) 0.010(3) 0.002(2) 0.005(2) 0.0026(19)
N3 0.009(2) 0.004(2) 0.016(3) 0.000(2) 0.000(2) -0.0010(18)
N4 0.009(2) 0.016(2) 0.012(3) -0.001(2) -0.005(2) -0.0016(18)
N5 0.0069(17) 0.0086(18) 0.0092(19) -0.0029(16) -0.0016(15) -0.0007(14)
N6 0.008(2) 0.009(2) 0.007(3) 0.001(2) -0.006(2) 0.0010(17)
N7 0.0058(17) 0.0035(16) 0.0082(19) -0.0012(16) 0.0029(15) -0.0019(14)
N8 0.009(2) 0.006(2) 0.010(2) -0.0025(19) 0.0025(18) 0.0013(17)
C1 0.007(3) 0.009(3) 0.017(4) -0.003(3) 0.001(3) -0.001(2)
C2 0.007(3) 0.011(3) 0.010(4) -0.004(3) 0.003(3) -0.002(2)
C3 0.008(3) 0.006(3) 0.016(4) 0.004(2) -0.001(3) -0.001(2)
C4 0.011(3) 0.007(3) 0.013(4) 0.007(3) -0.001(3) 0.004(2)

loop_
_atom_type_symbol
_atom_type_description
_atom_type_scat_dispersion_real
_atom_type_scat_dispersion_imag
_atom_type_scat_source
C C 0.0033 0.0016 'International Tables Vol C Tables 4.2.6.8 and 6.1.1.4'
H H 0.0000 0.0000 'International Tables Vol C Tables 4.2.6.8 and 6.1.1.4'
N N 0.0061 0.0033 'International Tables Vol C Tables 4.2.6.8 and 6.1.1.4'
O O 0.0106 0.0060 'International Tables Vol C Tables 4.2.6.8 and 6.1.1.4'
S S 0.1246 0.1234 'International Tables Vol C Tables 4.2.6.8 and 6.1.1.4'
Cu Cu 0.3201 1.2651 'International Tables Vol C Tables 4.2.6.8 and 6.1.1.4'

loop_
_geom_angle_atom_site_label_1
_geom_angle_atom_site_label_2
_geom_angle_atom_site_label_3
_geom_angle
_geom_angle_site_symmetry_1
_geom_angle_site_symmetry_3
O7 Cu1 O10 175.4(2) . .
O7 Cu1 N2 93.43(18) . 1_565
O10 Cu1 N2 87.99(18) . 1_565
O7 Cu1 N7 87.01(17) . 2_464
O10 Cu1 N7 91.53(17) . 2_464
N2 Cu1 N7 179.2(2) 1_565 2_464
O7 Cu1 O8 95.95(17) . .
O10 Cu1 O8 88.55(17) . .
N2 Cu1 O8 85.97(18) 1_565 .
N7 Cu1 O8 94.61(18) 2_464 .
O7 Cu1 O9 84.80(16) . .
O10 Cu1 O9 90.77(16) . .
N2 Cu1 O9 90.91(18) 1_565 .
N7 Cu1 O9 88.50(18) 2_464 .
O8 Cu1 O9 176.83(15) . .
O10 Cu2 O7 176.4(2) 1_545 .
O10 Cu2 N3 87.50(18) 1_545 .
O7 Cu2 N3 92.94(18) . .
O10 Cu2 N8 92.67(17) 1_545 2_464
O7 Cu2 N8 86.96(17) . 2_464
N3 Cu2 N8 178.8(2) . 2_464
O10 Cu2 O6 96.03(16) 1_545 .
O7 Cu2 O6 87.49(16) . .
N3 Cu2 O6 94.85(19) . .
N8 Cu2 O6 83.92(18) 2_464 .
O3 S1 O4 109.7(2) . .
O3 S1 O1 110.6(2) . .
O4 S1 O1 109.6(2) . .
O3 S1 O2 109.0(2) . .
O4 S1 O2 108.9(2) . .
O1 S1 O2 109.1(2) . .
H5A O5 H5B 107.4 . .
Cu2 O6 H6A 118.2 . .
Cu2 O6 H6B 91.7 . .
H6A O6 H6B 107.4 . .
Cu1 O7 Cu2 124.9(2) . .
Cu1 O7 H7 109.1 . .
Cu2 O7 H7 112.3 . .
Cu1 O8 H8A 103.1 . .
Cu1 O8 H8B 102.7 . .
H8A O8 H8B 107.4 . .
Cu1 O9 H9A 105.2 . .
Cu1 O9 H9B 101.9 . .
H9A O9 H9B 107.4 . .
Cu2 O10 Cu1 123.1(2) 1_565 .
Cu2 O10 H10 114.1 1_565 .
Cu1 O10 H10 100.1 . .
H11A O11 H11B 107.4 . .
H12A O12 H12B 107.3 . .
H13A O13 H13B 107.4 . .
H14A O14 H14B 107.4 . .
C1 N1 N4 121.5(4) . .
C1 N1 C2 107.8(5) . .
N4 N1 C2 130.5(5) . .
C2 N2 N3 109.5(5) . .
C2 N2 Cu1 131.2(4) . 1_545
N3 N2 Cu1 119.2(4) . 1_545
C1 N3 N2 106.5(5) . .
C1 N3 Cu2 131.8(4) . .
N2 N3 Cu2 120.7(3) . .
N5 N4 N1 110.6(4) . .
N4 N5 N6 109.6(4) . .
C4 N6 C3 106.9(5) . .
C4 N6 N5 132.1(5) . .
C3 N6 N5 120.9(5) . .
C3 N7 N8 108.5(5) . .
C3 N7 Cu1 130.6(4) . 2_665
N8 N7 Cu1 120.6(3) . 2_665
C4 N8 N7 107.4(5) . .
C4 N8 Cu2 132.3(4) . 2_665
N7 N8 Cu2 120.2(3) . 2_665
N3 C1 N1 109.0(5) . .
N3 C1 H1 125.5 . .
N1 C1 H1 125.5 . .
N2 C2 N1 107.1(5) . .
N2 C2 H2 126.5 . .
N1 C2 H2 126.5 . .
N7 C3 N6 108.8(5) . .
N7 C3 H3 125.6 . .
N6 C3 H3 125.6 . .
N8 C4 N6 108.4(5) . .
N8 C4 H4 125.8 . .
N6 C4 H4 125.8 . .

loop_
_geom_bond_atom_site_label_1
_geom_bond_atom_site_label_2
_geom_bond_distance
_geom_bond_site_symmetry_2
Cu1 O7 1.940(4) .
Cu1 O10 1.961(4) .
Cu1 N2 2.035(5) 1_565
Cu1 N7 2.042(5) 2_464
Cu1 O8 2.437(5) .
Cu1 O9 2.571(5) .
Cu2 O10 1.957(4) 1_545
Cu2 O7 1.956(4) .
Cu2 N3 2.023(5) .
Cu2 N8 2.042(5) 2_464
Cu2 O6 2.463(5) .
S1 O3 1.466(4) .
S1 O4 1.472(4) .
S1 O1 1.477(4) .
S1 O2 1.489(4) .
O5 H5A 0.8500 .
O5 H5B 0.8501 .
O6 H6A 0.8499 .
O6 H6B 0.8504 .
O7 H7 0.8499 .
O8 H8A 0.8500 .
O8 H8B 0.8500 .
O9 H9A 0.8500 .
O9 H9B 0.8501 .
O10 Cu2 1.957(4) 1_565
O10 H10 0.8500 .
O11 H11A 0.8500 .
O11 H11B 0.8500 .
O12 H12A 0.8504 .
O12 H12B 0.8509 .
O13 H13A 0.8498 .
O13 H13B 0.8504 .
O14 H14A 0.8500 .
O14 H14B 0.8500 .
N1 C1 1.346(7) .
N1 N4 1.387(7) .
N1 C2 1.388(8) .
N2 C2 1.298(8) .
N2 N3 1.398(6) .
N2 Cu1 2.035(5) 1_545
N3 C1 1.323(8) .
N4 N5 1.232(5) .
N5 N6 1.389(7) .
N6 C4 1.357(8) .
N6 C3 1.367(8) .
N7 C3 1.285(8) .
N7 N8 1.388(6) .
N7 Cu1 2.042(5) 2_665
N8 C4 1.314(8) .
N8 Cu2 2.042(5) 2_665
C1 H1 0.9300 .
C2 H2 0.9300 .
C3 H3 0.9300 .
C4 H4 0.9300 .

loop_
_geom_torsion_atom_site_label_1
_geom_torsion_atom_site_label_2
_geom_torsion_atom_site_label_3
_geom_torsion_atom_site_label_4
_geom_torsion
_geom_torsion_site_symmetry_1
_geom_torsion_site_symmetry_4
O10 Cu1 O7 Cu2 -65(2) . .
N2 Cu1 O7 Cu2 -173.1(3) 1_565 .
N7 Cu1 O7 Cu2 6.3(3) 2_464 .
O8 Cu1 O7 Cu2 100.6(3) . .
O9 Cu1 O7 Cu2 -82.5(3) . .
O10 Cu2 O7 Cu1 -90(3) 1_545 .
N3 Cu2 O7 Cu1 173.4(3) . .
N8 Cu2 O7 Cu1 -5.4(3) 2_464 .
O6 Cu2 O7 Cu1 78.6(3) . .
O7 Cu1 O10 Cu2 -113(2) . 1_565
N2 Cu1 O10 Cu2 -5.2(3) 1_565 1_565
N7 Cu1 O10 Cu2 175.4(3) 2_464 1_565
O8 Cu1 O10 Cu2 80.8(3) . 1_565
O9 Cu1 O10 Cu2 -96.1(3) . 1_565
C2 N2 N3 C1 0.9(8) . .
Cu1 N2 N3 C1 -177.5(5) 1_545 .
C2 N2 N3 Cu2 -169.3(4) . .
Cu1 N2 N3 Cu2 12.3(6) 1_545 .
O10 Cu2 N3 C1 -179.8(7) 1_545 .
O7 Cu2 N3 C1 -3.4(7) . .
N8 Cu2 N3 C1 82(9) 2_464 .
O6 Cu2 N3 C1 84.3(7) . .
O10 Cu2 N3 N2 -12.6(4) 1_545 .
O7 Cu2 N3 N2 163.9(5) . .
N8 Cu2 N3 N2 -111(9) 2_464 .
O6 Cu2 N3 N2 -108.4(4) . .
C1 N1 N4 N5 169.0(6) . .
C2 N1 N4 N5 -5.9(9) . .
N1 N4 N5 N6 -178.7(6) . .
N4 N5 N6 C4 11.9(9) . .
N4 N5 N6 C3 -165.5(6) . .
C3 N7 N8 C4 -0.4(8) . .
Cu1 N7 N8 C4 173.3(4) 2_665 .
C3 N7 N8 Cu2 -176.2(5) . 2_665
Cu1 N7 N8 Cu2 -2.5(6) 2_665 2_665
N2 N3 C1 N1 -0.5(8) . .
Cu2 N3 C1 N1 168.1(4) . .
N4 N1 C1 N3 -175.9(6) . .
C2 N1 C1 N3 0.0(8) . .
N3 N2 C2 N1 -0.9(7) . .
Cu1 N2 C2 N1 177.3(4) 1_545 .
C1 N1 C2 N2 0.6(7) . .
N4 N1 C2 N2 176.0(6) . .
N8 N7 C3 N6 0.2(8) . .
Cu1 N7 C3 N6 -172.7(4) 2_665 .
C4 N6 C3 N7 0.2(8) . .
N5 N6 C3 N7 178.1(6) . .
N7 N8 C4 N6 0.5(8) . .
Cu2 N8 C4 N6 175.5(4) 2_665 .
C3 N6 C4 N8 -0.4(8) . .
N5 N6 C4 N8 -178.1(6) . .
